data_4323506
loop_
_publ_author_name
'Udo Brand'
'Jeffery L. Coffer'
'Timothy J. Henly'
'Scott R. Wilson'
'John R. Shapley'

_publ_section_title
;
 Carbidoheptarhenate Complexes of Mercury Hydroxide and Arenethiolate.
 Crystal Structures of [NEt3Bz]2[Re7C(CO)21HgOH] and
 [PPh4]2[Re7C(CO)21HgSC6H4Br]
;
_journal_name_full 'Inorganic Chemistry'
_journal_page_first 3386
_journal_page_last 3389
_journal_paper_doi 10.1021/ic970068o
_journal_volume 36
_journal_year 1997
_chemical_formula_sum 'C76.5 H45 Br Cl Hg O21 P2 Re7 S'
_chemical_formula_weight 3013.48
_chemical_name_systematic
; 
 ? 
;
_space_group_IT_number 2
_symmetry_cell_setting triclinic
_symmetry_space_group_name_Hall '-P 1'
_symmetry_space_group_name_H-M 'P -1'
_atom_sites_solution_hydrogens geom
_atom_sites_solution_primary direct
_atom_sites_solution_secondary difmap
_audit_creation_method SHELXL
_cell_angle_alpha 79.3900(10)
_cell_angle_beta 79.9270(10)
_cell_angle_gamma 65.5110(10)
_cell_formula_units_Z 2
_cell_length_a 12.40990(10)
_cell_length_b 13.76390(10)
_cell_length_c 25.8584(5)
_cell_measurement_temperature 198(2)
_cell_volume 3926.72(9)
_computing_cell_refinement 'Siemens XSCANS'
_computing_data_collection 'Siemens XSCANS'
_computing_data_reduction 'Siemens SHELXTL'
_computing_molecular_graphics 'Siemens SHELXTL'
_computing_publication_material 'Siemens SHELXTL'
_computing_structure_refinement 'SHELXL-93 (Sheldrick, 1993)'
_computing_structure_solution 'SHELXS-86 (Sheldrick, 1990)'
_diffrn_ambient_temperature 198(2)
_diffrn_measurement_device 'Siemens P4'
_diffrn_measurement_method '\w scans'
_diffrn_radiation_monochromator graphite
_diffrn_radiation_source 'fine-focus sealed tube'
_diffrn_radiation_type MoK\a
_diffrn_radiation_wavelength 0.71073
_diffrn_reflns_av_R_equivalents 0.0507
_diffrn_reflns_av_sigmaI/netI 0.0678
_diffrn_reflns_limit_h_max 16
_diffrn_reflns_limit_h_min -16
_diffrn_reflns_limit_k_max 18
_diffrn_reflns_limit_k_min -13
_diffrn_reflns_limit_l_max 29
_diffrn_reflns_limit_l_min -34
_diffrn_reflns_number 15202
_diffrn_reflns_theta_max 21.50
_diffrn_reflns_theta_min 1.61
_exptl_absorpt_coefficient_mu 13.371
_exptl_absorpt_correction_type none
_exptl_crystal_colour red
_exptl_crystal_density_diffrn 2.549
_exptl_crystal_density_meas ?
_exptl_crystal_description platy
_exptl_crystal_F_000 2750
_exptl_crystal_size_max 0.04
_exptl_crystal_size_mid 0.14
_exptl_crystal_size_min 0.23
_refine_diff_density_max 1.127
_refine_diff_density_min -1.127
_refine_diff_density_rms 0.194
_refine_ls_extinction_method none
_refine_ls_goodness_of_fit_all 1.053
_refine_ls_goodness_of_fit_obs 1.140
_refine_ls_matrix_type full
_refine_ls_number_parameters 976
_refine_ls_number_reflns 7915
_refine_ls_number_restraints 33
_refine_ls_restrained_S_all 1.124
_refine_ls_restrained_S_obs 1.136
_refine_ls_R_factor_all 0.0897
_refine_ls_R_factor_obs 0.0433
_refine_ls_shift/esd_max 0.105
_refine_ls_shift/esd_mean 0.003
_refine_ls_structure_factor_coef Fsqd
_refine_ls_weighting_details 'w=1/[\s^2^(Fo^2^)+(0.0293P)^2^+19.3680P] where P=(Fo^2^+2Fc^2^)/3'
_refine_ls_weighting_scheme calc
_refine_ls_wR_factor_all 0.1021
_refine_ls_wR_factor_obs 0.0797
_reflns_number_observed 5713
_reflns_number_total 8970
_reflns_observed_criterion >2sigma(I)
_cod_data_source_file ic970068o.cif
_cod_data_source_block u3
_cod_depositor_comments
;
The following automatic conversions were performed:

'_exptl_crystal_density_meas' value 'not_measured' was changed to '?'
- the value is perceived as not measured.

Automatic conversion script
Id: cif_fix_values 3008 2015-01-20 13:52:24Z robertas 

The following automatic conversions were performed:

'_refine_ls_weighting_scheme' value 'calc
w=1/[\s^2^(Fo^2^)+(0.0293P)^2^+19.3680P] where P=(Fo^2^+2Fc^2^)/3'
was changed to 'calc'. New tag '_refine_ls_weighting_details' was
created. The value of the new tag was set to
'w=1/[\s^2^(Fo^2^)+(0.0293P)^2^+19.3680P] where P=(Fo^2^+2Fc^2^)/3'.

Automatic conversion script
Id: cif_fix_values 3143 2015-03-26 13:38:13Z robertas 
;
_cod_original_formula_sum 'C76.50 H45 Br Cl Hg O21 P2 Re7 S'
_cod_database_code 4323506

loop_
_symmetry_equiv_pos_as_xyz
'x, y, z'
'-x, -y, -z'

loop_
_atom_site_aniso_label
_atom_site_aniso_U_11
_atom_site_aniso_U_22
_atom_site_aniso_U_33
_atom_site_aniso_U_23
_atom_site_aniso_U_13
_atom_site_aniso_U_12
Hg1 0.0320(5) 0.0426(5) 0.0220(4) 0.0013(4) -0.0042(3) -0.0173(4)
Re1 0.0237(5) 0.0213(4) 0.0266(5) 0.0020(3) -0.0015(4) -0.0096(4)
Re2 0.0189(5) 0.0251(4) 0.0215(4) -0.0016(3) -0.0018(3) -0.0086(3)
Re3 0.0199(5) 0.0229(4) 0.0229(4) -0.0035(3) -0.0005(3) -0.0057(3)
Re4 0.0228(5) 0.0172(4) 0.0229(4) -0.0009(3) -0.0023(3) -0.0068(3)
Re5 0.0183(5) 0.0223(4) 0.0245(4) -0.0042(3) -0.0009(3) -0.0075(3)
Re6 0.0174(5) 0.0181(4) 0.0256(4) -0.0040(3) -0.0007(3) -0.0041(3)
Re7 0.0279(5) 0.0315(5) 0.0217(4) -0.0019(3) -0.0045(4) -0.0108(4)
C 0.020(10) 0.011(8) 0.032(10) 0.000(7) -0.001(8) 0.000(7)
C11 0.029(13) 0.062(15) 0.021(11) -0.014(10) 0.015(9) -0.032(11)
O11 0.053(10) 0.021(8) 0.080(11) 0.001(7) -0.014(8) -0.015(7)
C12 0.088(18) 0.031(12) 0.011(11) 0.004(9) -0.002(11) -0.034(12)
O12 0.056(10) 0.047(9) 0.045(10) 0.011(7) 0.011(8) -0.024(8)
C13 0.028(13) 0.035(12) 0.052(14) 0.024(10) -0.012(11) -0.004(10)
O13 0.042(9) 0.031(8) 0.055(9) 0.014(7) -0.021(7) -0.010(7)
C21 0.026(12) 0.037(12) 0.021(11) -0.014(9) 0.005(8) -0.017(10)
O21 0.045(9) 0.056(9) 0.046(9) -0.027(7) 0.007(7) -0.027(8)
C22 0.027(13) 0.035(12) 0.044(14) -0.009(10) -0.012(11) -0.007(10)
O22 0.028(9) 0.060(9) 0.062(11) -0.023(8) 0.007(8) -0.019(8)
C23 0.061(17) 0.061(15) 0.033(13) 0.009(11) -0.022(12) -0.038(13)
O23 0.037(9) 0.073(10) 0.054(10) 0.030(8) -0.020(8) -0.033(8)
C31 0.016(12) 0.030(12) 0.057(14) -0.001(10) 0.006(10) -0.004(10)
O31 0.048(10) 0.039(9) 0.074(11) -0.028(8) -0.004(8) -0.013(8)
C32 0.039(13) 0.038(12) 0.019(11) 0.009(9) -0.017(10) -0.021(10)
O32 0.027(9) 0.068(10) 0.056(10) 0.005(8) 0.010(8) -0.020(8)
C33 0.034(14) 0.053(14) 0.016(11) 0.001(10) -0.006(10) -0.008(11)
O33 0.036(9) 0.056(10) 0.035(9) -0.012(7) -0.005(7) 0.019(8)
C41 0.037(13) 0.017(10) 0.016(11) 0.000(8) -0.011(9) -0.019(9)
O41 0.047(9) 0.038(8) 0.028(8) 0.001(6) 0.014(7) -0.023(7)
C42 0.043(13) 0.017(11) 0.025(11) 0.006(9) -0.006(9) -0.009(10)
O42 0.061(10) 0.027(8) 0.048(9) -0.012(7) -0.011(7) -0.020(7)
C43 0.025(12) 0.026(11) 0.037(12) -0.004(9) -0.001(10) -0.009(10)
O43 0.037(9) 0.035(8) 0.056(9) 0.016(7) -0.022(7) -0.012(7)
O51 0.063(10) 0.046(8) 0.055(9) -0.026(7) -0.006(7) -0.030(8)
C52 0.020(13) 0.045(13) 0.062(15) -0.010(11) 0.007(11) -0.015(11)
O52 0.011(8) 0.062(10) 0.069(11) -0.003(8) -0.009(7) 0.013(7)
C53 0.049(15) 0.029(11) 0.031(13) 0.002(9) -0.005(11) -0.013(11)
O53 0.046(10) 0.080(11) 0.033(9) -0.015(8) 0.013(7) -0.032(8)
C61 0.011(12) 0.037(12) 0.033(12) -0.009(9) -0.002(9) 0.009(9)
O61 0.033(9) 0.046(9) 0.046(9) -0.013(7) -0.021(7) 0.010(7)
C62 0.044(14) 0.018(11) 0.017(11) -0.004(8) 0.000(9) 0.002(10)
O62 0.032(9) 0.043(9) 0.064(10) -0.029(8) 0.008(7) -0.010(7)
C63 0.035(13) 0.049(13) 0.014(11) -0.001(9) -0.001(9) -0.022(10)
O63 0.042(9) 0.046(8) 0.024(8) -0.012(6) 0.010(7) -0.013(7)
C71 0.035(14) 0.045(12) 0.021(11) -0.013(9) -0.006(10) -0.027(11)
O71 0.047(10) 0.068(10) 0.035(9) -0.013(7) -0.004(7) -0.021(8)
C72 0.006(11) 0.056(14) 0.041(13) -0.023(11) 0.003(9) 0.001(9)
O72 0.058(11) 0.059(10) 0.045(9) -0.025(8) -0.004(8) -0.012(8)
C73 0.028(12) 0.046(12) 0.017(11) -0.013(9) 0.009(9) -0.009(10)
O73 0.052(10) 0.066(10) 0.038(9) 0.008(8) 0.010(8) -0.020(8)
S1 0.063(4) 0.067(4) 0.036(3) 0.010(3) -0.016(3) -0.044(3)
C101 0.046(15) 0.046(13) 0.015(11) -0.013(10) -0.008(10) 0.011(11)
C102 0.027(12) 0.038(11) 0.019(11) 0.007(9) -0.015(9) -0.015(10)
C103 0.036(14) 0.033(12) 0.023(11) 0.006(9) -0.012(10) 0.001(10)
C104 0.032(14) 0.050(13) 0.029(12) -0.019(10) 0.011(10) -0.012(10)
C105 0.041(14) 0.060(14) 0.041(14) 0.021(12) -0.011(11) -0.019(12)
C106 0.091(21) 0.053(15) 0.030(13) 0.006(11) -0.022(13) -0.030(14)
Br1 0.0480(14) 0.0440(12) 0.0439(13) -0.0024(10) 0.0022(10) -0.0183(11)
P1 0.025(3) 0.023(3) 0.030(3) -0.004(2) -0.007(2) -0.002(2)
C1P 0.040(13) 0.021(11) 0.018(11) 0.000(8) -0.004(9) -0.006(10)
C2P 0.065(16) 0.018(11) 0.025(12) -0.015(9) 0.000(11) 0.004(10)
C3P 0.018(12) 0.040(13) 0.035(12) 0.003(10) 0.008(9) -0.003(10)
C4P 0.076(18) 0.032(12) 0.034(13) 0.006(10) 0.005(12) -0.023(12)
C5P 0.054(16) 0.037(13) 0.059(16) 0.010(11) 0.022(13) -0.004(11)
C6P 0.017(12) 0.036(12) 0.035(12) 0.013(10) 0.005(9) 0.001(9)
C7P 0.035(12) 0.019(10) 0.031(11) 0.006(9) -0.004(10) -0.012(9)
C8P 0.025(13) 0.038(13) 0.053(15) 0.009(11) 0.007(11) -0.008(10)
C9P 0.031(14) 0.072(17) 0.066(18) -0.022(14) -0.007(12) -0.014(12)
C10P 0.099(21) 0.058(16) 0.024(13) -0.007(12) -0.005(13) -0.035(15)
C11P 0.082(20) 0.046(15) 0.066(18) 0.002(13) -0.039(15) -0.015(14)
C12P 0.032(13) 0.039(13) 0.046(14) -0.018(11) 0.005(11) -0.008(10)
C13P 0.024(12) 0.025(10) 0.029(11) 0.017(9) -0.020(9) -0.011(9)
C14P 0.030(14) 0.049(13) 0.050(14) 0.007(11) -0.017(10) -0.017(11)
C15P 0.039(14) 0.027(12) 0.062(16) -0.007(10) -0.012(12) -0.005(10)
C16P 0.041(14) 0.072(15) 0.036(13) -0.012(12) 0.002(11) -0.047(12)
C17P 0.043(16) 0.071(17) 0.061(17) -0.029(14) -0.005(12) -0.013(13)
C18P 0.042(15) 0.048(13) 0.060(16) 0.005(11) -0.013(12) -0.024(12)
C19P 0.047(15) 0.038(12) 0.022(11) 0.007(9) -0.012(9) -0.021(10)
C20P 0.009(11) 0.040(11) 0.045(12) -0.030(10) 0.011(9) 0.000(9)
C21P 0.034(14) 0.055(13) 0.037(12) -0.031(10) 0.016(10) -0.028(11)
C22P 0.022(14) 0.058(15) 0.040(14) -0.013(11) 0.007(10) 0.002(11)
C23P 0.021(14) 0.080(17) 0.055(15) 0.007(13) -0.006(11) -0.025(12)
C24P 0.024(14) 0.065(15) 0.060(16) -0.027(12) -0.008(12) -0.002(11)
P2 0.019(3) 0.025(3) 0.033(3) -0.005(2) -0.002(2) -0.006(2)
C25P 0.025(12) 0.028(11) 0.043(12) -0.022(9) 0.009(10) -0.017(9)
C26P 0.018(12) 0.029(11) 0.057(14) 0.002(10) -0.024(10) -0.010(9)
C27P 0.038(14) 0.041(13) 0.047(13) -0.005(10) -0.005(10) -0.031(11)
C28P 0.041(14) 0.029(11) 0.043(13) 0.009(10) -0.018(11) -0.021(11)
C29P 0.019(11) 0.019(11) 0.052(13) -0.013(9) 0.003(10) -0.008(9)
C30P 0.021(12) 0.042(13) 0.057(14) -0.028(11) 0.010(10) -0.009(10)
C31P 0.008(10) 0.024(10) 0.027(11) -0.001(9) 0.003(8) -0.001(8)
C32P 0.035(13) 0.017(10) 0.053(14) 0.006(10) -0.022(10) -0.004(10)
C33P 0.057(16) 0.014(11) 0.076(17) 0.023(11) -0.022(13) -0.021(11)
C34P 0.034(13) 0.032(12) 0.058(15) -0.003(11) 0.009(11) -0.026(10)
C35P 0.053(16) 0.037(13) 0.040(13) -0.012(11) -0.021(11) -0.004(11)
C36P 0.037(12) 0.030(11) 0.025(11) 0.011(8) -0.021(9) -0.027(10)
C37P 0.013(10) 0.029(10) 0.013(9) -0.009(8) 0.008(8) -0.009(8)
C38P 0.029(13) 0.038(12) 0.037(13) -0.007(10) -0.008(10) -0.002(10)
C40P 0.026(12) 0.055(13) 0.026(11) -0.014(10) 0.007(9) -0.024(10)
C41P 0.051(15) 0.045(13) 0.021(12) -0.006(10) 0.003(10) 0.000(11)
C42P 0.052(15) 0.047(13) 0.021(12) -0.010(10) 0.011(10) 0.000(12)
C43P 0.035(12) 0.022(10) 0.017(10) 0.000(8) 0.001(8) -0.014(9)
C44P 0.053(15) 0.035(11) 0.022(11) -0.017(9) -0.009(10) -0.024(11)
C45P 0.059(16) 0.029(11) 0.013(11) 0.004(8) -0.010(10) -0.009(11)
C46P 0.041(14) 0.038(12) 0.034(12) -0.011(9) -0.019(10) -0.014(10)

loop_
_atom_site_label
_atom_site_type_symbol
_atom_site_fract_x
_atom_site_fract_y
_atom_site_fract_z
_atom_site_U_iso_or_equiv
_atom_site_thermal_displace_type
_atom_site_occupancy
_atom_site_calc_flag
_atom_site_refinement_flags
_atom_site_disorder_group
Hg1 Hg 0.66594(7) 0.71219(6) 0.12724(3) 0.0319(2) Uani 1 d . .
Re1 Re 0.69221(6) 0.82074(5) 0.20642(3) 0.0245(2) Uani 1 d . .
Re2 Re 0.54900(6) 0.68062(5) 0.23126(3) 0.0221(2) Uani 1 d . .
Re3 Re 0.81914(6) 0.57690(5) 0.20500(3) 0.0230(2) Uani 1 d . .
Re4 Re 0.70505(6) 0.54598(5) 0.31555(3) 0.0216(2) Uani 1 d . .
Re5 Re 0.84638(6) 0.68174(5) 0.29067(3) 0.0219(2) Uani 1 d . .
Re6 Re 0.58182(6) 0.78372(5) 0.31678(3) 0.0214(2) Uani 1 d . .
Re7 Re 0.73637(7) 0.64866(6) 0.39968(3) 0.0273(2) Uani 1 d . .
C C 0.6991(15) 0.6816(12) 0.2617(6) 0.023(4) Uani 1 d . .
C11 C 0.6978(16) 0.9333(16) 0.2366(6) 0.034(5) Uani 1 d . .
O11 O 0.7040(12) 1.0041(9) 0.2534(5) 0.051(4) Uani 1 d . .
C12 C 0.8075(20) 0.8454(13) 0.1526(7) 0.041(6) Uani 1 d . .
O12 O 0.8805(12) 0.8639(10) 0.1219(5) 0.052(4) Uani 1 d . .
C13 C 0.5625(17) 0.9258(15) 0.1711(8) 0.044(6) Uani 1 d . .
O13 O 0.4823(12) 0.9938(9) 0.1517(5) 0.045(4) Uani 1 d . .
C21 C 0.5473(15) 0.5645(14) 0.2023(6) 0.026(5) Uani 1 d . .
O21 O 0.5435(11) 0.4947(10) 0.1838(5) 0.045(4) Uani 1 d . .
C22 C 0.4213(18) 0.6712(14) 0.2832(8) 0.035(5) Uani 1 d . .
O22 O 0.3397(12) 0.6679(10) 0.3106(5) 0.049(4) Uani 1 d . .
C23 C 0.4254(20) 0.7831(16) 0.1925(7) 0.047(6) Uani 1 d . .
O23 O 0.3460(12) 0.8469(11) 0.1700(5) 0.054(4) Uani 1 d . .
C31 C 0.8069(16) 0.4704(14) 0.1708(8) 0.038(5) Uani 1 d . .
O31 O 0.8085(12) 0.3992(10) 0.1503(5) 0.053(4) Uani 1 d . .
C32 C 0.9296(17) 0.6019(13) 0.1498(7) 0.030(5) Uani 1 d . .
O32 O 0.9971(11) 0.6179(10) 0.1148(5) 0.054(4) Uani 1 d . .
C33 C 0.9485(17) 0.4601(15) 0.2355(7) 0.038(5) Uani 1 d . .
O33 O 1.0309(12) 0.3889(10) 0.2511(5) 0.054(4) Uani 1 d . .
C41 C 0.5805(16) 0.5244(12) 0.3671(6) 0.020(4) Uani 1 d . .
O41 O 0.5077(12) 0.5085(9) 0.3956(5) 0.039(4) Uani 1 d . .
C42 C 0.7108(16) 0.4251(13) 0.2869(6) 0.030(5) Uani 1 d . .
O42 O 0.7094(12) 0.3505(10) 0.2724(5) 0.043(4) Uani 1 d . .
C43 C 0.8319(16) 0.4445(14) 0.3556(7) 0.030(5) Uani 1 d . .
O43 O 0.9087(11) 0.3730(9) 0.3771(5) 0.044(4) Uani 1 d . .
C51 C 0.8532(17) 0.7830(15) 0.3306(7) 0.036(5) Uiso 1 d . .
O51 O 0.8624(12) 0.8472(10) 0.3509(5) 0.049(4) Uani 1 d . .
C52 C 0.9863(18) 0.5653(15) 0.3197(8) 0.043(6) Uani 1 d . .
O52 O 1.0700(11) 0.4978(11) 0.3342(5) 0.057(4) Uani 1 d . .
C53 C 0.9652(19) 0.7127(13) 0.2408(7) 0.038(5) Uani 1 d . .
O53 O 1.0425(12) 0.7264(11) 0.2114(5) 0.052(4) Uani 1 d . .
C61 C 0.4346(16) 0.8904(14) 0.2923(7) 0.032(5) Uani 1 d . .
O61 O 0.3474(12) 0.9566(10) 0.2809(5) 0.047(4) Uani 1 d . .
C62 C 0.5923(16) 0.8959(13) 0.3464(6) 0.031(5) Uani 1 d . .
O62 O 0.5906(11) 0.9665(10) 0.3657(5) 0.047(4) Uani 1 d . .
C63 C 0.4870(16) 0.7553(14) 0.3781(7) 0.031(5) Uani 1 d . .
O63 O 0.4213(11) 0.7447(9) 0.4153(5) 0.040(4) Uani 1 d . .
C71 C 0.8803(17) 0.5660(15) 0.4294(6) 0.028(5) Uani 1 d . .
O71 O 0.9717(13) 0.5122(11) 0.4458(5) 0.050(4) Uani 1 d . .
C72 C 0.7123(15) 0.7538(16) 0.4412(7) 0.037(5) Uani 1 d U .
O72 O 0.6921(12) 0.8221(11) 0.4675(5) 0.055(4) Uani 1 d . .
C73 C 0.6609(16) 0.5864(14) 0.4557(7) 0.032(5) Uani 1 d . .
O73 O 0.6144(12) 0.5473(10) 0.4909(5) 0.057(4) Uani 1 d . .
S1 S 0.6148(5) 0.7571(4) 0.0383(2) 0.050(2) Uani 1 d . .
C101 C 0.6985(18) 0.8350(15) 0.0083(7) 0.044(6) Uani 1 d . .
C102 C 0.6556(16) 0.9211(13) -0.0295(6) 0.027(5) Uani 1 d . .
H102 H 0.5776(16) 0.9405(13) -0.0384(6) 0.033 Uiso 1 calc R .
C103 C 0.7183(17) 0.9812(14) -0.0555(7) 0.036(5) Uani 1 d . .
H103 H 0.6844(17) 1.0394(14) -0.0818(7) 0.043 Uiso 1 calc R .
C104 C 0.8287(17) 0.9565(15) -0.0431(7) 0.038(5) Uani 1 d . .
C105 C 0.8840(18) 0.8648(15) -0.0056(7) 0.051(6) Uani 1 d . .
H105 H 0.9629(18) 0.8458(15) 0.0019(7) 0.061 Uiso 1 calc R .
C106 C 0.8183(22) 0.8042(16) 0.0196(7) 0.057(7) Uani 1 d . .
H106 H 0.8531(22) 0.7426(16) 0.0441(7) 0.068 Uiso 1 calc R .
Br1 Br 0.9171(2) 1.0390(2) -0.07330(8) 0.0466(6) Uani 1 d . .
P1 P 0.4016(4) 0.3424(3) 0.1566(2) 0.0281(12) Uani 1 d . .
C1P C 0.3686(17) 0.4745(12) 0.1212(7) 0.029(5) Uani 1 d . .
C2P C 0.4510(18) 0.4942(13) 0.0809(7) 0.042(6) Uani 1 d . .
H2P H 0.5208(18) 0.4353(13) 0.0700(7) 0.050 Uiso 1 calc R .
C3P C 0.4344(16) 0.5949(14) 0.0569(7) 0.036(5) Uani 1 d . .
H3P H 0.4935(16) 0.6071(14) 0.0311(7) 0.043 Uiso 1 calc R .
C4P C 0.3288(19) 0.6799(15) 0.0710(7) 0.050(6) Uani 1 d . .
H4P H 0.3141(19) 0.7505(15) 0.0535(7) 0.060 Uiso 1 calc R .
C5P C 0.2448(19) 0.6624(15) 0.1103(8) 0.061(7) Uani 1 d . .
H5P H 0.1737(19) 0.7207(15) 0.1206(8) 0.073 Uiso 1 calc R .
C6P C 0.2662(15) 0.5599(14) 0.1340(7) 0.037(5) Uani 1 d . .
H6P H 0.2079(15) 0.5476(14) 0.1602(7) 0.044 Uiso 1 calc R .
C7P C 0.4184(16) 0.3379(13) 0.2255(7) 0.029(5) Uani 1 d . .
C8P C 0.3504(16) 0.4213(15) 0.2546(8) 0.044(6) Uani 1 d . .
H8P H 0.2962(16) 0.4861(15) 0.2376(8) 0.053 Uiso 1 calc R .
C9P C 0.3590(18) 0.4134(18) 0.3078(9) 0.057(6) Uani 1 d . .
H9P H 0.3080(18) 0.4701(18) 0.3278(9) 0.068 Uiso 1 calc R .
C10P C 0.4422(22) 0.3224(18) 0.3314(8) 0.059(7) Uani 1 d . .
H10P H 0.4530(22) 0.3176(18) 0.3674(8) 0.071 Uiso 1 calc R .
C11P C 0.5098(21) 0.2382(17) 0.3030(9) 0.066(7) Uani 1 d . .
H11P H 0.5658(21) 0.1746(17) 0.3199(9) 0.079 Uiso 1 calc R .
C12P C 0.4983(16) 0.2440(14) 0.2510(8) 0.040(5) Uani 1 d . .
H12P H 0.5446(16) 0.1841(14) 0.2322(8) 0.048 Uiso 1 calc R .
C13P C 0.2855(15) 0.2996(12) 0.1539(6) 0.026(5) Uani 1 d . .
C14P C 0.2766(17) 0.2138(14) 0.1899(7) 0.043(5) Uani 1 d . .
H14P H 0.3301(17) 0.1804(14) 0.2162(7) 0.051 Uiso 1 calc R .
C15P C 0.1889(18) 0.1774(14) 0.1871(8) 0.044(6) Uani 1 d . .
H15P H 0.1800(18) 0.1213(14) 0.2126(8) 0.053 Uiso 1 calc R .
C16P C 0.1158(17) 0.2217(16) 0.1481(7) 0.041(5) Uani 1 d . .
H16P H 0.0573(17) 0.1952(16) 0.1461(7) 0.050 Uiso 1 calc R .
C17P C 0.1258(19) 0.3036(17) 0.1120(9) 0.059(7) Uani 1 d . .
H17P H 0.0731(19) 0.3346(17) 0.0854(9) 0.071 Uiso 1 calc R .
C18P C 0.2113(18) 0.3424(15) 0.1135(8) 0.049(6) Uani 1 d . .
H18P H 0.2196(18) 0.3977(15) 0.0872(8) 0.058 Uiso 1 calc R .
C19P C 0.5384(17) 0.2531(14) 0.1255(7) 0.035(5) Uani 1 d . .
C20P C 0.5372(15) 0.1895(13) 0.0909(7) 0.033(5) Uani 1 d U .
H20P H 0.4636(15) 0.1892(13) 0.0855(7) 0.039 Uiso 1 calc R .
C21P C 0.6386(17) 0.1276(14) 0.0644(7) 0.037(5) Uani 1 d . .
H21P H 0.6354(17) 0.0835(14) 0.0410(7) 0.045 Uiso 1 calc R .
C22P C 0.7437(18) 0.1264(16) 0.0703(7) 0.047(6) Uani 1 d . .
H22P H 0.8142(18) 0.0795(16) 0.0521(7) 0.056 Uiso 1 calc R .
C23P C 0.7511(18) 0.1921(17) 0.1021(8) 0.052(6) Uani 1 d . .
H23P H 0.8247(18) 0.1963(17) 0.1041(8) 0.063 Uiso 1 calc R .
C24P C 0.6470(18) 0.2524(16) 0.1314(8) 0.052(6) Uani 1 d . .
H24P H 0.6508(18) 0.2941(16) 0.1560(8) 0.063 Uiso 1 calc R .
P2 P 1.0002(4) 1.0078(4) 0.3854(2) 0.0270(12) Uani 1 d . .
C25P C 1.0416(15) 0.8732(13) 0.4183(7) 0.029(5) Uani 1 d . .
C26P C 0.9650(16) 0.8441(13) 0.4557(7) 0.033(5) Uani 1 d . .
H26P H 0.8896(16) 0.8971(13) 0.4664(7) 0.040 Uiso 1 calc R .
C27P C 0.9969(17) 0.7343(14) 0.4792(7) 0.037(5) Uani 1 d . .
H27P H 0.9437(17) 0.7125(14) 0.5047(7) 0.044 Uiso 1 calc R .
C28P C 1.1082(17) 0.6627(14) 0.4628(7) 0.036(5) Uani 1 d . .
H28P H 1.1329(17) 0.5896(14) 0.4780(7) 0.043 Uiso 1 calc R .
C29P C 1.1829(15) 0.6920(13) 0.4262(7) 0.030(5) Uani 1 d . .
H29P H 1.2579(15) 0.6380(13) 0.4158(7) 0.036 Uiso 1 calc R .
C30P C 1.1574(16) 0.7956(14) 0.4027(7) 0.040(5) Uani 1 d . .
H30P H 1.2131(16) 0.8148(14) 0.3776(7) 0.048 Uiso 1 calc R .
C31P C 1.1121(14) 1.0553(13) 0.3895(6) 0.023(4) Uani 1 d . .
C32P C 1.1180(16) 1.1423(13) 0.3564(7) 0.036(5) Uani 1 d . .
H32P H 1.0647(16) 1.1750(13) 0.3301(7) 0.043 Uiso 1 calc R .
C33P C 1.2007(19) 1.1850(14) 0.3601(8) 0.049(6) Uani 1 d U .
H33P H 1.2022(19) 1.2471(14) 0.3373(8) 0.058 Uiso 1 calc R .
C34P C 1.2758(17) 1.1373(14) 0.3957(8) 0.039(5) Uani 1 d . .
H34P H 1.3348(17) 1.1633(14) 0.3974(8) 0.047 Uiso 1 calc R .
C35P C 1.2708(18) 1.0492(14) 0.4310(7) 0.045(6) Uani 1 d . .
H35P H 1.3235(18) 1.0175(14) 0.4576(7) 0.054 Uiso 1 calc R .
C36P C 1.1889(15) 1.0088(13) 0.4268(6) 0.026(4) Uani 1 d . .
H36P H 1.1860(15) 0.9478(13) 0.4502(6) 0.031 Uiso 1 calc R .
C37P C 0.9860(14) 1.0152(12) 0.3168(6) 0.018(4) Uani 1 d . .
C38P C 1.0670(16) 0.9348(14) 0.2859(7) 0.038(5) Uani 1 d . .
H38P H 1.1276(16) 0.8733(14) 0.3017(7) 0.046 Uiso 1 calc R .
C39P C 1.0570(16) 0.9464(14) 0.2314(7) 0.033(5) Uiso 1 d . .
H39P H 1.1108(16) 0.8929(14) 0.2102(7) 0.040 Uiso 1 calc R .
C40P C 0.9689(15) 1.0358(14) 0.2094(7) 0.033(5) Uani 1 d . .
H40P H 0.9598(15) 1.0426(14) 0.1730(7) 0.040 Uiso 1 calc R .
C41P C 0.8945(18) 1.1145(15) 0.2388(7) 0.046(6) Uani 1 d . .
H41P H 0.8376(18) 1.1775(15) 0.2218(7) 0.055 Uiso 1 calc R .
C42P C 0.8984(18) 1.1067(15) 0.2922(7) 0.048(6) Uani 1 d . .
H42P H 0.8431(18) 1.1618(15) 0.3122(7) 0.058 Uiso 1 calc R .
C43P C 0.8577(15) 1.0940(12) 0.4158(6) 0.025(4) Uani 1 d . .
C44P C 0.8443(17) 1.1801(13) 0.4394(6) 0.032(5) Uani 1 d U .
H44P H 0.9114(17) 1.1949(13) 0.4419(6) 0.039 Uiso 1 calc R .
C45P C 0.7293(19) 1.2466(14) 0.4597(6) 0.037(5) Uani 1 d . .
H45P H 0.7186(19) 1.3080(14) 0.4751(6) 0.044 Uiso 1 calc R .
C46P C 0.6310(18) 1.2237(14) 0.4577(7) 0.035(5) Uani 1 d U .
H46P H 0.5542(18) 1.2679(14) 0.4724(7) 0.042 Uiso 1 calc R .
C47P C 0.6459(17) 1.1370(14) 0.4342(7) 0.039(5) Uiso 1 d . .
H47P H 0.5786(17) 1.1216(14) 0.4330(7) 0.047 Uiso 1 calc R .
C48P C 0.7578(15) 1.0705(12) 0.4119(6) 0.026(4) Uiso 1 d . .
H48P H 0.7670(15) 1.0116(12) 0.3948(6) 0.031 Uiso 1 calc R .
Cl1 Cl -0.0348(18) 0.5078(22) 0.0097(11) 0.157(8) Uiso 0.50 d PD .
Cl2 Cl 0.1630(17) 0.5768(17) -0.0091(9) 0.178(9) Uiso 0.50 d PD .
C100 C 0.1069(27) 0.4892(34) -0.0236(18) 0.087(17) Uiso 0.50 d PD .
H10A H 0.1627(27) 0.4142(34) -0.0138(18) 0.104 Uiso 0.50 calc PR .
H10B H 0.1026(27) 0.4996(34) -0.0622(18) 0.104 Uiso 0.50 calc PR .

loop_
_atom_type_symbol
_atom_type_description
_atom_type_scat_dispersion_real
_atom_type_scat_dispersion_imag
_atom_type_scat_source
C C 0.0033 0.0016 'International Tables Vol C Tables 4.2.6.8 and 6.1.1.4'
H H 0.0000 0.0000 'International Tables Vol C Tables 4.2.6.8 and 6.1.1.4'
O O 0.0106 0.0060 'International Tables Vol C Tables 4.2.6.8 and 6.1.1.4'
P P 0.1023 0.0942 'International Tables Vol C Tables 4.2.6.8 and 6.1.1.4'
S S 0.1246 0.1234 'International Tables Vol C Tables 4.2.6.8 and 6.1.1.4'
Br Br -0.2901 2.4595 'International Tables Vol C Tables 4.2.6.8 and 6.1.1.4'
Re Re -1.0185 7.2310 'International Tables Vol C Tables 4.2.6.8 and 6.1.1.4'
Hg Hg -2.3894 9.2266 'International Tables Vol C Tables 4.2.6.8 and 6.1.1.4'
Cl Cl 0.1484 0.1585 'International Tables Vol C Tables 4.2.6.8 and 6.1.1.4'

loop_
_geom_angle_atom_site_label_1
_geom_angle_atom_site_label_2
_geom_angle_atom_site_label_3
_geom_angle
_geom_angle_site_symmetry_1
_geom_angle_site_symmetry_3
_geom_angle_publ_flag
S1 Hg1 Re3 150.93(14) . . ?
S1 Hg1 Re2 136.80(14) . . ?
Re3 Hg1 Re2 64.45(2) . . ?
S1 Hg1 Re1 137.18(13) . . ?
Re3 Hg1 Re1 64.59(3) . . ?
Re2 Hg1 Re1 63.93(3) . . ?
C11 Re1 C13 87.8(8) . . ?
C11 Re1 C12 85.2(7) . . ?
C13 Re1 C12 92.8(8) . . ?
C11 Re1 C 114.5(7) . . ?
C13 Re1 C 129.5(7) . . ?
C12 Re1 C 131.7(7) . . ?
C11 Re1 Hg1 158.3(5) . . ?
C13 Re1 Hg1 75.5(6) . . ?
C12 Re1 Hg1 82.0(5) . . ?
C Re1 Hg1 86.9(5) . . ?
C11 Re1 Re6 79.4(5) . . ?
C13 Re1 Re6 103.8(6) . . ?
C12 Re1 Re6 156.8(6) . . ?
C Re1 Re6 44.8(4) . . ?
Hg1 Re1 Re6 117.52(3) . . ?
C11 Re1 Re5 83.1(6) . . ?
C13 Re1 Re5 162.6(6) . . ?
C12 Re1 Re5 101.1(6) . . ?
C Re1 Re5 44.4(5) . . ?
Hg1 Re1 Re5 116.46(3) . . ?
Re6 Re1 Re5 60.01(2) . . ?
C11 Re1 Re2 136.0(5) . . ?
C13 Re1 Re2 87.0(6) . . ?
C12 Re1 Re2 138.7(5) . . ?
C Re1 Re2 44.9(5) . . ?
Hg1 Re1 Re2 57.93(2) . . ?
Re6 Re1 Re2 59.64(2) . . ?
Re5 Re1 Re2 89.33(3) . . ?
C11 Re1 Re3 140.8(6) . . ?
C13 Re1 Re3 131.4(6) . . ?
C12 Re1 Re3 91.3(5) . . ?
C Re1 Re3 44.9(4) . . ?
Hg1 Re1 Re3 57.30(2) . . ?
Re6 Re1 Re3 89.65(3) . . ?
Re5 Re1 Re3 59.18(2) . . ?
Re2 Re1 Re3 59.99(2) . . ?
C23 Re2 C21 92.6(8) . . ?
C23 Re2 C22 84.5(8) . . ?
C21 Re2 C22 88.3(7) . . ?
C23 Re2 C 135.2(7) . . ?
C21 Re2 C 125.5(7) . . ?
C22 Re2 C 115.8(7) . . ?
C23 Re2 Hg1 75.7(6) . . ?
C21 Re2 Hg1 80.7(5) . . ?
C22 Re2 Hg1 156.8(6) . . ?
C Re2 Hg1 87.1(4) . . ?
C23 Re2 Re4 165.6(6) . . ?
C21 Re2 Re4 96.3(5) . . ?
C22 Re2 Re4 84.5(5) . . ?
C Re2 Re4 44.5(4) . . ?
Hg1 Re2 Re4 116.90(3) . . ?
C23 Re2 Re6 109.1(6) . . ?
C21 Re2 Re6 154.2(5) . . ?
C22 Re2 Re6 80.3(6) . . ?
C Re2 Re6 44.6(4) . . ?
Hg1 Re2 Re6 117.39(3) . . ?
Re4 Re2 Re6 59.76(2) . . ?
C23 Re2 Re1 92.1(6) . . ?
C21 Re2 Re1 135.8(5) . . ?
C22 Re2 Re1 135.9(5) . . ?
C Re2 Re1 44.9(4) . . ?
Hg1 Re2 Re1 58.14(2) . . ?
Re4 Re2 Re1 89.35(3) . . ?
Re6 Re2 Re1 59.30(2) . . ?
C23 Re2 Re3 132.9(6) . . ?
C21 Re2 Re3 85.3(5) . . ?
C22 Re2 Re3 142.3(5) . . ?
C Re2 Re3 45.1(4) . . ?
Hg1 Re2 Re3 57.47(2) . . ?
Re4 Re2 Re3 59.46(2) . . ?
Re6 Re2 Re3 89.64(3) . . ?
Re1 Re2 Re3 60.30(2) . . ?
C32 Re3 C33 88.4(7) . . ?
C32 Re3 C31 92.4(7) . . ?
C33 Re3 C31 85.0(8) . . ?
C32 Re3 C 129.5(7) . . ?
C33 Re3 C 113.2(7) . . ?
C31 Re3 C 132.7(7) . . ?
C32 Re3 Hg1 78.6(5) . . ?
C33 Re3 Hg1 159.5(5) . . ?
C31 Re3 Hg1 79.8(5) . . ?
C Re3 Hg1 87.3(4) . . ?
C32 Re3 Re5 101.5(5) . . ?
C33 Re3 Re5 80.6(6) . . ?
C31 Re3 Re5 159.6(5) . . ?
C Re3 Re5 44.4(5) . . ?
Hg1 Re3 Re5 117.30(3) . . ?
C32 Re3 Re4 158.9(5) . . ?
C33 Re3 Re4 79.6(5) . . ?
C31 Re3 Re4 103.7(5) . . ?
C Re3 Re4 44.3(4) . . ?
Hg1 Re3 Re4 117.26(3) . . ?
Re5 Re3 Re4 59.60(2) . . ?
C32 Re3 Re2 135.0(5) . . ?
C33 Re3 Re2 136.6(5) . . ?
C31 Re3 Re2 91.5(5) . . ?
C Re3 Re2 44.8(5) . . ?
Hg1 Re3 Re2 58.07(2) . . ?
Re5 Re3 Re2 89.19(3) . . ?
Re4 Re3 Re2 59.22(2) . . ?
C32 Re3 Re1 88.5(5) . . ?
C33 Re3 Re1 138.2(6) . . ?
C31 Re3 Re1 136.9(5) . . ?
C Re3 Re1 44.5(4) . . ?
Hg1 Re3 Re1 58.11(2) . . ?
Re5 Re3 Re1 59.22(2) . . ?
Re4 Re3 Re1 88.87(3) . . ?
Re2 Re3 Re1 59.70(2) . . ?
C42 Re4 C43 86.6(7) . . ?
C42 Re4 C41 85.3(7) . . ?
C43 Re4 C41 93.8(7) . . ?
C42 Re4 C 116.8(7) . . ?
C43 Re4 C 129.8(7) . . ?
C41 Re4 C 129.6(6) . . ?
C42 Re4 Re7 153.0(5) . . ?
C43 Re4 Re7 69.8(5) . . ?
C41 Re4 Re7 83.4(5) . . ?
C Re4 Re7 89.1(5) . . ?
C42 Re4 Re5 134.0(5) . . ?
C43 Re4 Re5 86.5(5) . . ?
C41 Re4 Re5 140.5(4) . . ?
C Re4 Re5 44.7(5) . . ?
Re7 Re4 Re5 59.63(2) . . ?
C42 Re4 Re6 145.0(5) . . ?
C43 Re4 Re6 128.4(5) . . ?
C41 Re4 Re6 90.4(4) . . ?
C Re4 Re6 44.9(4) . . ?
Re7 Re4 Re6 59.63(2) . . ?
Re5 Re4 Re6 60.25(2) . . ?
C42 Re4 Re2 85.8(5) . . ?
C43 Re4 Re2 166.2(5) . . ?
C41 Re4 Re2 96.9(5) . . ?
C Re4 Re2 46.0(5) . . ?
Re7 Re4 Re2 119.95(3) . . ?
Re5 Re4 Re2 90.67(3) . . ?
Re6 Re4 Re2 60.31(2) . . ?
C42 Re4 Re3 78.5(5) . . ?
C43 Re4 Re3 105.9(5) . . ?
C41 Re4 Re3 153.5(5) . . ?
C Re4 Re3 46.1(4) . . ?
Re7 Re4 Re3 119.70(3) . . ?
Re5 Re4 Re3 60.07(2) . . ?
Re6 Re4 Re3 91.03(3) . . ?
Re2 Re4 Re3 61.32(2) . . ?
C53 Re5 C51 86.1(8) . . ?
C53 Re5 C52 82.7(8) . . ?
C51 Re5 C52 92.3(8) . . ?
C53 Re5 C 118.1(7) . . ?
C51 Re5 C 128.9(7) . . ?
C52 Re5 C 132.3(7) . . ?
C53 Re5 Re7 152.1(6) . . ?
C51 Re5 Re7 71.6(5) . . ?
C52 Re5 Re7 81.7(5) . . ?
C Re5 Re7 89.4(4) . . ?
C53 Re5 Re4 143.9(6) . . ?
C51 Re5 Re4 129.9(5) . . ?
C52 Re5 Re4 92.3(6) . . ?
C Re5 Re4 44.8(4) . . ?
Re7 Re5 Re4 59.91(3) . . ?
C53 Re5 Re3 85.2(6) . . ?
C51 Re5 Re3 164.0(5) . . ?
C52 Re5 Re3 100.0(6) . . ?
C Re5 Re3 46.3(4) . . ?
Re7 Re5 Re3 120.24(3) . . ?
Re4 Re5 Re3 60.33(2) . . ?
C53 Re5 Re1 81.2(6) . . ?
C51 Re5 Re1 103.7(5) . . ?
C52 Re5 Re1 156.4(6) . . ?
C Re5 Re1 45.9(4) . . ?
Re7 Re5 Re1 119.64(3) . . ?
Re4 Re5 Re1 90.65(3) . . ?
Re3 Re5 Re1 61.60(2) . . ?
C53 Re5 Re6 137.1(5) . . ?
C51 Re5 Re6 86.1(6) . . ?
C52 Re5 Re6 139.7(5) . . ?
C Re5 Re6 44.7(4) . . ?
Re7 Re5 Re6 59.65(2) . . ?
Re4 Re5 Re6 60.04(2) . . ?
Re3 Re5 Re6 91.05(3) . . ?
Re1 Re5 Re6 60.00(2) . . ?
C63 Re6 C62 90.7(7) . . ?
C63 Re6 C61 86.1(7) . . ?
C62 Re6 C61 86.6(8) . . ?
C63 Re6 C 130..6(7) . . ?
C62 Re6 C 131.5(7) . . ?
C61 Re6 C 116.2(7) . . ?
C63 Re6 Re7 70.5(5) . . ?
C62 Re6 Re7 81.8(5) . . ?
C61 Re6 Re7 153.6(5) . . ?
C Re6 Re7 89.0(4) . . ?
C63 Re6 Re4 87.4(5) . . ?
C62 Re6 Re4 139.8(5) . . ?
C61 Re6 Re4 133.3(6) . . ?
C Re6 Re4 44.6(4) . . ?
Re7 Re6 Re4 59.75(2) . . ?
C63 Re6 Re1 166.5(5) . . ?
C62 Re6 Re1 99.5(5) . . ?
C61 Re6 Re1 85.7(5) . . ?
C Re6 Re1 45.9(4) . . ?
Re7 Re6 Re1 119.47(3) . . ?
Re4 Re6 Re1 90.46(3) . . ?
C63 Re6 Re5 128.9(5) . . ?
C62 Re6 Re5 92.0(5) . . ?
C61 Re6 Re5 145.0(5) . . ?
C Re6 Re5 44.4(5) . . ?
Re7 Re6 Re5 59.48(2) . . ?
Re4 Re6 Re5 59.71(2) . . ?
Re1 Re6 Re5 59.99(2) . . ?
C63 Re6 Re2 106.7(5) . . ?
C62 Re6 Re2 155.6(5) . . ?
C61 Re6 Re2 78.0(5) . . ?
C Re6 Re2 45.7(5) . . ?
Re7 Re6 Re2 119.67(3) . . ?
Re4 Re6 Re2 59.92(2) . . ?
Re1 Re6 Re2 61.06(2) . . ?
Re5 Re6 Re2 90.13(3) . . ?
C72 Re7 C73 88.3(8) . . ?
C72 Re7 C71 87.8(7) . . ?
C73 Re7 C71 88.0(8) . . ?
C72 Re7 Re5 114.5(6) . . ?
C73 Re7 Re5 156.9(5) . . ?
C71 Re7 Re5 96.1(5) . . ?
C72 Re7 Re6 99.2(5) . . ?
C73 Re7 Re6 114.1(6) . . ?
C71 Re7 Re6 156.8(5) . . ?
Re5 Re7 Re6 60.86(2) . . ?
C72 Re7 Re4 159.5(5) . . ?
C73 Re7 Re4 96.9(6) . . ?
C71 Re7 Re4 112.1(5) . . ?
Re5 Re7 Re4 60.46(2) . . ?
Re6 Re7 Re4 60.62(2) . . ?
Re5 C Re4 90.5(6) . . ?
Re5 C Re6 90.9(7) . . ?
Re4 C Re6 90.5(6) . . ?
Re5 C Re1 89.7(6) . . ?
Re4 C Re1 179.7(10) . . ?
Re6 C Re1 89.4(6) . . ?
Re5 C Re2 179.4(9) . . ?
Re4 C Re2 89.5(6) . . ?
Re6 C Re2 89.7(6) . . ?
Re1 C Re2 90.2(6) . . ?
Re5 C Re3 89.3(6) . . ?
Re4 C Re3 89.5(6) . . ?
Re6 C Re3 179.8(10) . . ?
Re1 C Re3 90.6(6) . . ?
Re2 C Re3 90.2(6) . . ?
O11 C11 Re1 177.2(14) . . ?
O12 C12 Re1 175.3(17) . . ?
O13 C13 Re1 176.0(18) . . ?
O21 C21 Re2 178.2(16) . . ?
O22 C22 Re2 174.2(18) . . ?
O23 C23 Re2 177.7(18) . . ?
O31 C31 Re3 174.7(16) . . ?
O32 C32 Re3 178.9(16) . . ?
O33 C33 Re3 176.0(16) . . ?
O41 C41 Re4 176.6(15) . . ?
O42 C42 Re4 175.5(15) . . ?
O43 C43 Re4 171.8(16) . . ?
O51 C51 Re5 174.1(16) . . ?
O52 C52 Re5 176.8(17) . . ?
O53 C53 Re5 176.3(16) . . ?
O61 C61 Re6 175.1(16) . . ?
O62 C62 Re6 175.4(16) . . ?
O63 C63 Re6 175.1(15) . . ?
O71 C71 Re7 176.9(15) . . ?
O72 C72 Re7 177.3(16) . . ?
O73 C73 Re7 179.5(17) . . ?
C101 S1 Hg1 102.1(6) . . ?
C102 C101 C106 117.1(19) . . ?
C102 C101 S1 121.7(16) . . ?
C106 C101 S1 120.9(15) . . ?
C101 C102 C103 124.1(18) . . ?
C104 C103 C102 119.2(17) . . ?
C103 C104 C105 121.1(18) . . ?
C103 C104 Br1 122.2(15) . . ?
C105 C104 Br1 116.8(15) . . ?
C106 C105 C104 118.3(20) . . ?
C105 C106 C101 120.1(19) . . ?
C13P P1 C19P 109.5(9) . . ?
C13P P1 C1P 109.9(8) . . ?
C19P P1 C1P 107.9(8) . . ?
C13P P1 C7P 108.8(8) . . ?
C19P P1 C7P 108.7(8) . . ?
C1P P1 C7P 111.9(8) . . ?
C6P C1P C2P 117.7(15) . . ?
C6P C1P P1 121.8(14) . . ?
C2P C1P P1 120.4(13) . . ?
C3P C2P C1P 122.0(16) . . ?
C2P C3P C4P 118.5(17) . . ?
C5P C4P C3P 120.6(17) . . ?
C6P C5P C4P 118.8(17) . . ?
C5P C6P C1P 122.3(17) . . ?
C8P C7P C12P 118.2(17) . . ?
C8P C7P P1 122.7(14) . . ?
C12P C7P P1 119.0(14) . . ?
C7P C8P C9P 121.7(18) . . ?
C10P C9P C8P 118.9(20) . . ?
C9P C10P C11P 119.9(20) . . ?
C12P C11P C10P 121.3(20) . . ?
C11P C12P C7P 119.8(18) . . ?
C14P C13P C18P 119.1(18) . . ?
C14P C13P P1 118.9(13) . . ?
C18P C13P P1 121.7(14) . . ?
C15P C14P C13P 119.4(17) . . ?
C16P C15P C14P 120.5(19) . . ?
C15P C16P C17P 120.4(21) . . ?
C16P C17P C18P 121.0(21) . . ?
C17P C18P C13P 119.4(19) . . ?
C20P C19P C24P 117.6(18) . . ?
C20P C19P P1 120.1(15) . . ?
C24P C19P P1 122.0(15) . . ?
C21P C20P C19P 120.9(19) . . ?
C22P C21P C20P 121.6(18) . . ?
C21P C22P C23P 120.7(18) . . ?
C22P C23P C24P 117.6(20) . . ?
C19P C24P C23P 121.3(20) . . ?
C25P P2 C31P 109.1(8) . . ?
C25P P2 C37P 111.9(8) . . ?
C31P P2 C37P 108.2(7) . . ?
C25P P2 C43P 109.9(7) . . ?
C31P P2 C43P 110.2(8) . . ?
C37P P2 C43P 107.5(7) . . ?
C26P C25P C30P 120.7(16) . . ?
C26P C25P P2 121.5(13) . . ?
C30P C25P P2 117.7(13) . . ?
C25P C26P C27P 120.7(16) . . ?
C28P C27P C26P 116.5(17) . . ?
C29P C28P C27P 122.4(17) . . ?
C28P C29P C30P 123.5(16) . . ?
C29P C30P C25P 116.1(16) . . ?
C36P C31P C32P 118.7(18) . . ?
C36P C31P P2 121.2(13) . . ?
C32P C31P P2 120.0(14) . . ?
C31P C32P C33P 121.7(17) . . ?
C34P C33P C32P 118.4(17) . . ?
C33P C34P C35P 121.4(20) . . ?
C36P C35P C34P 119.1(18) . . ?
C31P C36P C35P 120.5(16) . . ?
C42P C37P C38P 119.2(15) . . ?
C42P C37P P2 119.4(12) . . ?
C38P C37P P2 121.2(13) . . ?
C39P C38P C37P 119.5(16) . . ?
C40P C39P C38P 119.3(17) . . ?
C41P C40P C39P 120.9(17) . . ?
C40P C41P C42P 122.4(18) . . ?
C41P C42P C37P 118.6(16) . . ?
C44P C43P C48P 121.3(16) . . ?
C44P C43P P2 122.3(15) . . ?
C48P C43P P2 116.4(12) . . ?
C43P C44P C45P 118.8(18) . . ?
C46P C45P C44P 121.0(18) . . ?
C47P C46P C45P 119.5(18) . . ?
C46P C47P C48P 121.6(19) . . ?
C47P C48P C43P 117.7(16) . . ?
C100 Cl1 Cl1 163.4(62) 2_565 2_565 ?
C100 Cl1 C100 171.7(31) 2_565 . ?
Cl1 Cl1 C100 8.4(31) 2_565 . ?
C100 Cl1 Cl2 39.6(23) 2_565 2_565 ?
Cl1 Cl1 Cl2 123.9(38) 2_565 2_565 ?
C100 Cl1 Cl2 132.2(11) . 2_565 ?
C100 Cl2 Cl1 19.0(11) . 2_565 ?
Cl2 C100 Cl1 113.2(9) . . ?

loop_
_geom_bond_atom_site_label_1
_geom_bond_atom_site_label_2
_geom_bond_distance
_geom_bond_site_symmetry_2
_geom_bond_publ_flag
Hg1 S1 2.395(5) . ?
Hg1 Re3 2.8546(10) . ?
Hg1 Re2 2.8735(10) . ?
Hg1 Re1 2.8801(11) . ?
Re1 C11 1.89(2) . ?
Re1 C13 1.90(2) . ?
Re1 C12 1.91(2) . ?
Re1 C 2.15(2) . ?
Re1 Re6 2.9926(10) . ?
Re1 Re5 2.9926(10) . ?
Re1 Re2 3.0458(10) . ?
Re1 Re3 3.0642(9) . ?
Re2 C23 1.89(2) . ?
Re2 C21 1.89(2) . ?
Re2 C22 1.92(2) . ?
Re2 C 2.15(2) . ?
Re2 Re4 2.9915(10) . ?
Re2 Re6 3.0033(11) . ?
Re2 Re3 3.0547(10) . ?
Re3 C32 1.89(2) . ?
Re3 C33 1.90(2) . ?
Re3 C31 1.91(2) . ?
Re3 C 2.16(2) . ?
Re3 Re5 2.9913(11) . ?
Re3 Re4 2.9989(10) . ?
Re4 C42 1.91(2) . ?
Re4 C43 1.93(2) . ?
Re4 C41 1.94(2) . ?
Re4 C 2.096(15) . ?
Re4 Re7 2.9606(11) . ?
Re4 Re5 2.9769(10) . ?
Re4 Re6 2.9867(9) . ?
Re5 C53 1.92(2) . ?
Re5 C51 1.92(2) . ?
Re5 C52 1.96(2) . ?
Re5 C 2.09(2) . ?
Re5 Re7 2.9520(10) . ?
Re5 Re6 2.9931(10) . ?
Re6 C63 1.88(2) . ?
Re6 C62 1.90(2) . ?
Re6 C61 1.93(2) . ?
Re6 C 2.11(2) . ?
Re6 Re7 2.9572(10) . ?
Re7 C72 1.85(2) . ?
Re7 C73 1.86(2) . ?
Re7 C71 1.88(2) . ?
C11 O11 1.17(2) . ?
C12 O12 1.17(2) . ?
C13 O13 1.16(2) . ?
C21 O21 1.17(2) . ?
C22 O22 1.14(2) . ?
C23 O23 1.17(2) . ?
C31 O31 1.19(2) . ?
C32 O32 1.18(2) . ?
C33 O33 1.16(2) . ?
C41 O41 1.13(2) . ?
C42 O42 1.16(2) . ?
C43 O43 1.18(2) . ?
C51 O51 1.16(2) . ?
C52 O52 1.14(2) . ?
C53 O53 1.17(2) . ?
C61 O61 1.13(2) . ?
C62 O62 1.16(2) . ?
C63 O63 1.18(2) . ?
C71 O71 1.17(2) . ?
C72 O72 1.18(2) . ?
C73 O73 1.16(2) . ?
S1 C101 1.78(2) . ?
C101 C102 1.37(2) . ?
C101 C106 1.43(3) . ?
C102 C103 1.37(2) . ?
C103 C104 1.35(3) . ?
C104 C105 1.44(2) . ?
C104 Br1 1.87(2) . ?
C105 C106 1.40(3) . ?
P1 C13P 1.78(2) . ?
P1 C19P 1.79(2) . ?
P1 C1P 1.79(2) . ?
P1 C7P 1.82(2) . ?
C1P C6P 1.36(2) . ?
C1P C2P 1.40(2) . ?
C2P C3P 1.36(2) . ?
C3P C4P 1.39(2) . ?
C4P C5P 1.39(2) . ?
C5P C6P 1.37(2) . ?
C7P C8P 1.38(2) . ?
C7P C12P 1.39(2) . ?
C8P C9P 1.38(3) . ?
C9P C10P 1.37(3) . ?
C10P C11P 1.37(3) . ?
C11P C12P 1.36(3) . ?
C13P C14P 1.39(2) . ?
C13P C18P 1.40(2) . ?
C14P C15P 1.39(3) . ?
C15P C16P 1.36(2) . ?
C16P C17P 1.36(3) . ?
C17P C18P 1.38(3) . ?
C19P C20P 1.37(2) . ?
C19P C24P 1.38(3) . ?
C20P C21P 1.34(2) . ?
C21P C22P 1.33(3) . ?
C22P C23P 1.37(3) . ?
C23P C24P 1.39(2) . ?
P2 C25P 1.79(2) . ?
P2 C31P 1.79(2) . ?
P2 C37P 1.79(2) . ?
P2 C43P 1.81(2) . ?
C25P C26P 1.36(2) . ?
C25P C30P 1.43(2) . ?
C26P C27P 1.43(2) . ?
C27P C28P 1.37(2) . ?
C28P C29P 1.33(2) . ?
C29P C30P 1.37(2) . ?
C31P C36P 1.35(2) . ?
C31P C32P 1.36(2) . ?
C32P C33P 1.40(3) . ?
C33P C34P 1.31(3) . ?
C34P C35P 1.39(2) . ?
C35P C36P 1.37(2) . ?
C37P C42P 1.41(2) . ?
C37P C38P 1.41(2) . ?
C38P C39P 1.41(2) . ?
C39P C40P 1.37(2) . ?
C40P C41P 1.35(2) . ?
C41P C42P 1.37(2) . ?
C43P C44P 1.37(2) . ?
C43P C48P 1.43(2) . ?
C44P C45P 1.41(2) . ?
C45P C46P 1.39(2) . ?
C46P C47P 1.37(2) . ?
C47P C48P 1.40(2) . ?
Cl1 C100 0.89(3) 2_565 ?
Cl1 Cl1 0.88(3) 2_565 ?
Cl1 C100 1.754(10) . ?
Cl1 Cl2 2.33(4) 2_565 ?
Cl2 C100 1.742(10) . ?
Cl2 Cl1 2.33(4) 2_565 ?
